data_2236024
loop_
_publ_author_name
'Gao, Shan'
'Ng, Seik Weng'

_publ_section_title
;
 4-[(2-Hydroxybenzyl)amino]pyridinium nitrate
;
_journal_coeditor_code XU5582
_journal_issue 8
_journal_name_full 'Acta Crystallographica Section E'
_journal_page_first o2474
_journal_paper_doi 10.1107/S1600536812031352
_journal_volume 68
_journal_year 2012
_chemical_formula_iupac 'C12 H13 N2 O +, N O3 -'
_chemical_formula_moiety 'C12 H13 N2 O +, N O3 -'
_chemical_formula_sum 'C12 H13 N3 O4'
_chemical_formula_weight 263.25
_chemical_name_systematic
;
4-[(2-Hydroxybenzyl)amino]pyridinium nitrate
;
_space_group_IT_number 9
_symmetry_cell_setting monoclinic
_symmetry_space_group_name_Hall 'C -2yc'
_symmetry_space_group_name_H-M 'C 1 c 1'
_atom_sites_solution_hydrogens geom
_atom_sites_solution_primary direct
_atom_sites_solution_secondary difmap
_audit_creation_method SHELXL-97
_cell_angle_alpha 90.00
_cell_angle_beta 132.694(12)
_cell_angle_gamma 90.00
_cell_formula_units_Z 4
_cell_length_a 13.611(4)
_cell_length_b 12.687(3)
_cell_length_c 10.030(2)
_cell_measurement_temperature 295(2)
_cell_volume 1273.0(6)
_computing_cell_refinement 'RAPID-AUTO (Rigaku, 1998)'
_computing_data_collection 'RAPID-AUTO (Rigaku, 1998)'
_computing_data_reduction 'CrystalClear (Rigaku/MSC, 2002)'
_computing_molecular_graphics 'X-SEED (Barbour, 2001)'
_computing_publication_material 'publCIF (Westrip, 2010)'
_computing_structure_refinement 'SHELXL97 (Sheldrick, 2008)'
_computing_structure_solution 'SHELXS97 (Sheldrick, 2008)'
_diffrn_ambient_temperature 293(2)
_diffrn_measured_fraction_theta_full 0.997
_diffrn_measured_fraction_theta_max 0.997
_diffrn_measurement_device_type 'Rigaku R-AXIS RAPID IP'
_diffrn_measurement_method '\w scan'
_diffrn_radiation_monochromator graphite
_diffrn_radiation_source 'fine-focus sealed tube'
_diffrn_radiation_type MoK\a
_diffrn_radiation_wavelength 0.71073
_diffrn_reflns_av_R_equivalents 0.0411
_diffrn_reflns_av_sigmaI/netI 0.0309
_diffrn_reflns_limit_h_max 17
_diffrn_reflns_limit_h_min -17
_diffrn_reflns_limit_k_max 16
_diffrn_reflns_limit_k_min -16
_diffrn_reflns_limit_l_max 13
_diffrn_reflns_limit_l_min -13
_diffrn_reflns_number 6077
_diffrn_reflns_theta_full 27.48
_diffrn_reflns_theta_max 27.48
_diffrn_reflns_theta_min 3.21
_diffrn_standards_decay_% 0
_diffrn_standards_interval_count 0
_diffrn_standards_interval_time 0
_diffrn_standards_number 0
_exptl_absorpt_coefficient_mu 0.105
_exptl_absorpt_correction_T_max 0.9782
_exptl_absorpt_correction_T_min 0.9752
_exptl_absorpt_correction_type multi-scan
_exptl_absorpt_process_details '(ABSCOR; Higashi, 1995)'
_exptl_crystal_colour 'faint yellow'
_exptl_crystal_density_diffrn 1.374
_exptl_crystal_density_method 'not measured'
_exptl_crystal_description prism
_exptl_crystal_F_000 552
_exptl_crystal_size_max 0.24
_exptl_crystal_size_mid 0.21
_exptl_crystal_size_min 0.21
_refine_diff_density_max 0.201
_refine_diff_density_min -0.166
_refine_ls_extinction_method none
_refine_ls_goodness_of_fit_ref 1.082
_refine_ls_hydrogen_treatment mixed
_refine_ls_matrix_type full
_refine_ls_number_parameters 184
_refine_ls_number_reflns 1458
_refine_ls_number_restraints 5
_refine_ls_restrained_S_all 1.080
_refine_ls_R_factor_all 0.0501
_refine_ls_R_factor_gt 0.0426
_refine_ls_shift/su_max 0.001
_refine_ls_shift/su_mean 0.001
_refine_ls_structure_factor_coef Fsqd
_refine_ls_weighting_details 'calc w=1/[\s^2^(Fo^2^)+(0.0753P)^2^] where P=(Fo^2^+2Fc^2^)/3'
_refine_ls_weighting_scheme calc
_refine_ls_wR_factor_gt 0.1047
_refine_ls_wR_factor_ref 0.1161
_reflns_number_gt 1176
_reflns_number_total 1458
_reflns_threshold_expression I>2\s(I)
_cod_data_source_file xu5582.cif
_cod_data_source_block I
_cod_original_cell_volume 1273.0(5)
_cod_original_sg_symbol_H-M 'C c'
_cod_database_code 2236024
_cod_database_fobs_code 2236024

loop_
_symmetry_equiv_pos_as_xyz
'x, y, z'
'x, -y, z+1/2'
'x+1/2, y+1/2, z'
'x+1/2, -y+1/2, z+1/2'

loop_
_atom_site_type_symbol
_atom_site_label
_atom_site_fract_x
_atom_site_fract_y
_atom_site_fract_z
_atom_site_U_iso_or_equiv
_atom_site_adp_type
_atom_site_calc_flag
_atom_site_refinement_flags
_atom_site_occupancy
_atom_site_symmetry_multiplicity
O O1 0.5006(2) 0.17761(17) 0.5005(3) 0.0795(6) Uani d D 1 1
O O2 0.4295(3) 0.38568(15) 0.3747(3) 0.0882(7) Uani d . 1 1
O O3 0.3096(2) 0.47126(17) 0.1249(3) 0.0817(6) Uani d . 1 1
O O4 0.3075(2) 0.30247(17) 0.1215(3) 0.0816(6) Uani d . 1 1
N N1 0.4372(3) -0.37774(19) 0.4116(4) 0.0740(6) Uani d D 1 1
N N2 0.6073(2) -0.11750(18) 0.7349(3) 0.0692(6) Uani d D 1 1
N N3 0.3475(2) 0.38556(18) 0.2053(3) 0.0669(6) Uani d . 1 1
C C1 0.4016(3) -0.2829(3) 0.3359(4) 0.0739(7) Uani d . 1 1
H H1A 0.3378 -0.2776 0.2101 0.089 Uiso calc R 1 1
C C2 0.4552(3) -0.1938(2) 0.4358(4) 0.0660(6) Uani d . 1 1
H H2A 0.4293 -0.1284 0.3792 0.079 Uiso calc R 1 1
C C3 0.5510(2) -0.2009(2) 0.6271(4) 0.0588(6) Uani d . 1 1
C C4 0.5857(3) -0.3036(2) 0.7024(4) 0.0641(6) Uani d . 1 1
H H4 0.6484 -0.3128 0.8276 0.077 Uiso calc R 1 1
C C5 0.5270(3) -0.3885(2) 0.5910(4) 0.0720(7) Uani d . 1 1
H H5 0.5501 -0.4557 0.6411 0.086 Uiso calc R 1 1
C C6 0.5830(3) -0.0101(2) 0.6719(4) 0.0708(7) Uani d . 1 1
H H6A 0.5908 -0.0060 0.5828 0.085 Uiso calc R 1 1
H H6B 0.6522 0.0343 0.7734 0.085 Uiso calc R 1 1
C C7 0.4489(2) 0.03351(19) 0.5886(3) 0.0569(5) Uani d . 1 1
C C8 0.3625(3) -0.0166(2) 0.5960(4) 0.0650(6) Uani d . 1 1
H H8 0.3879 -0.0800 0.6584 0.078 Uiso calc R 1 1
C C9 0.2390(3) 0.0260(3) 0.5123(5) 0.0784(8) Uani d . 1 1
H H9 0.1825 -0.0078 0.5201 0.094 Uiso calc R 1 1
C C10 0.2006(3) 0.1180(3) 0.4180(6) 0.0834(9) Uani d . 1 1
H H10 0.1164 0.1456 0.3584 0.100 Uiso calc R 1 1
C C11 0.2847(3) 0.1707(2) 0.4096(4) 0.0742(7) Uani d . 1 1
H H11 0.2578 0.2336 0.3456 0.089 Uiso calc R 1 1
C C12 0.4100(3) 0.12908(19) 0.4978(3) 0.0607(6) Uani d . 1 1
H H1 0.477(4) 0.2368(14) 0.450(4) 0.082(9) Uiso d D 1 1
H H2 0.670(3) -0.126(3) 0.8524(16) 0.081(10) Uiso d D 1 1
H H3 0.400(3) -0.4320(18) 0.337(4) 0.081(10) Uiso d D 1 1

loop_
_atom_site_aniso_label
_atom_site_aniso_U_11
_atom_site_aniso_U_22
_atom_site_aniso_U_33
_atom_site_aniso_U_12
_atom_site_aniso_U_13
_atom_site_aniso_U_23
O1 0.0804(12) 0.0576(10) 0.1069(16) 0.0045(9) 0.0660(12) 0.0162(10)
O2 0.1108(18) 0.0634(12) 0.0670(14) -0.0060(11) 0.0509(14) -0.0011(9)
O3 0.0915(14) 0.0660(12) 0.0782(13) 0.0112(10) 0.0539(12) 0.0097(10)
O4 0.0855(13) 0.0665(12) 0.0805(13) -0.0092(10) 0.0514(12) -0.0138(9)
N1 0.0745(14) 0.0683(15) 0.0895(17) -0.0068(12) 0.0597(14) -0.0155(13)
N2 0.0629(13) 0.0570(13) 0.0657(14) 0.0038(9) 0.0349(12) 0.0069(10)
N3 0.0683(12) 0.0654(15) 0.0713(14) 0.0001(10) 0.0490(12) -0.0010(10)
C1 0.0661(15) 0.0879(19) 0.0658(15) 0.0049(14) 0.0440(13) -0.0032(14)
C2 0.0633(14) 0.0672(15) 0.0679(15) 0.0097(12) 0.0446(13) 0.0088(12)
C3 0.0562(12) 0.0546(13) 0.0682(15) 0.0055(10) 0.0432(13) 0.0058(10)
C4 0.0664(15) 0.0564(14) 0.0701(15) 0.0080(11) 0.0465(13) 0.0094(11)
C5 0.0798(17) 0.0559(15) 0.095(2) 0.0059(12) 0.0648(17) 0.0061(13)
C6 0.0637(13) 0.0531(14) 0.0834(17) -0.0003(11) 0.0450(13) 0.0036(12)
C7 0.0619(13) 0.0460(11) 0.0593(12) -0.0046(9) 0.0397(11) -0.0073(9)
C8 0.0780(15) 0.0521(12) 0.0761(15) -0.0087(12) 0.0566(13) -0.0094(11)
C9 0.0841(18) 0.0707(18) 0.108(2) -0.0118(14) 0.0759(19) -0.0190(16)
C10 0.0751(17) 0.075(2) 0.112(2) 0.0063(14) 0.0680(19) -0.0095(17)
C11 0.0767(16) 0.0611(15) 0.0868(19) 0.0102(12) 0.0562(16) 0.0047(12)
C12 0.0665(13) 0.0504(13) 0.0675(14) -0.0021(11) 0.0463(12) -0.0055(10)

loop_
_atom_type_symbol
_atom_type_description
_atom_type_scat_dispersion_real
_atom_type_scat_dispersion_imag
_atom_type_scat_source
C C 0.0033 0.0000 'International Tables Vol C Tables 4.2.6.8 and 6.1.1.4'
H H 0.0000 0.0000 'International Tables Vol C Tables 4.2.6.8 and 6.1.1.4'
N N 0.0061 0.0000 'International Tables Vol C Tables 4.2.6.8 and 6.1.1.4'
O O 0.0106 0.0000 'International Tables Vol C Tables 4.2.6.8 and 6.1.1.4'

loop_
_geom_angle_atom_site_label_1
_geom_angle_atom_site_label_2
_geom_angle_atom_site_label_3
_geom_angle
C12 O1 H1 115(3)
C1 N1 C5 120.7(3)
C1 N1 H3 116(2)
C5 N1 H3 123(2)
C3 N2 C6 124.3(2)
C3 N2 H2 120(2)
C6 N2 H2 116(2)
O4 N3 O3 121.0(2)
O4 N3 O2 120.5(2)
O3 N3 O2 118.5(2)
N1 C1 C2 122.0(3)
N1 C1 H1A 119.0
C2 C1 H1A 119.0
C1 C2 C3 119.5(3)
C1 C2 H2A 120.3
C3 C2 H2A 120.3
N2 C3 C2 123.3(2)
N2 C3 C4 120.1(2)
C2 C3 C4 116.7(2)
C5 C4 C3 119.6(3)
C5 C4 H4 120.2
C3 C4 H4 120.2
N1 C5 C4 121.5(3)
N1 C5 H5 119.3
C4 C5 H5 119.3
N2 C6 C7 115.0(2)
N2 C6 H6A 108.5
C7 C6 H6A 108.5
N2 C6 H6B 108.5
C7 C6 H6B 108.5
H6A C6 H6B 107.5
C8 C7 C12 118.5(2)
C8 C7 C6 123.8(2)
C12 C7 C6 117.7(2)
C9 C8 C7 121.1(3)
C9 C8 H8 119.5
C7 C8 H8 119.5
C10 C9 C8 119.5(3)
C10 C9 H9 120.2
C8 C9 H9 120.2
C9 C10 C11 121.0(3)
C9 C10 H10 119.5
C11 C10 H10 119.5
C10 C11 C12 119.3(3)
C10 C11 H11 120.3
C12 C11 H11 120.3
O1 C12 C11 123.0(2)
O1 C12 C7 116.4(2)
C11 C12 C7 120.6(2)

loop_
_geom_bond_atom_site_label_1
_geom_bond_atom_site_label_2
_geom_bond_distance
O1 C12 1.362(3)
O1 H1 0.837(10)
O2 N3 1.250(3)
O3 N3 1.238(3)
O4 N3 1.222(3)
N1 C1 1.327(4)
N1 C5 1.330(4)
N1 H3 0.882(10)
N2 C3 1.324(4)
N2 C6 1.443(3)
N2 H2 0.874(10)
C1 C2 1.350(4)
C1 H1A 0.9300
C2 C3 1.413(4)
C2 H2A 0.9300
C3 C4 1.418(3)
C4 C5 1.354(4)
C4 H4 0.9300
C5 H5 0.9300
C6 C7 1.505(4)
C6 H6A 0.9700
C6 H6B 0.9700
C7 C8 1.383(4)
C7 C12 1.388(3)
C8 C9 1.381(4)
C8 H8 0.9300
C9 C10 1.364(5)
C9 H9 0.9300
C10 C11 1.376(5)
C10 H10 0.9300
C11 C12 1.387(4)
C11 H11 0.9300

loop_
_geom_hbond_atom_site_label_D
_geom_hbond_atom_site_label_H
_geom_hbond_atom_site_label_A
_geom_hbond_site_symmetry_A
_geom_hbond_distance_DH
_geom_hbond_distance_HA
_geom_hbond_distance_DA
_geom_hbond_angle_DHA
O1 H1 O2 . 0.84(2) 1.97(2) 2.800(3) 169(4)
N1 H3 O2 1_545 0.88(3) 2.33(2) 3.017(3) 134(2)
N1 H3 O3 1_545 0.88(3) 2.00(3) 2.860(4) 165(3)
N2 H2 O3 3_546 0.875(13) 2.36(2) 3.089(3) 141(3)
N2 H2 O4 3_546 0.875(13) 2.182(19) 3.027(3) 162(3)

loop_
_geom_torsion_atom_site_label_1
_geom_torsion_atom_site_label_2
_geom_torsion_atom_site_label_3
_geom_torsion_atom_site_label_4
_geom_torsion
C5 N1 C1 C2 0.8(4)
N1 C1 C2 C3 -0.8(4)
C6 N2 C3 C2 -2.9(4)
C6 N2 C3 C4 177.4(2)
C1 C2 C3 N2 -179.3(3)
C1 C2 C3 C4 0.5(3)
N2 C3 C4 C5 179.6(3)
C2 C3 C4 C5 -0.1(3)
C1 N1 C5 C4 -0.4(4)
C3 C4 C5 N1 0.1(4)
C3 N2 C6 C7 73.7(4)
N2 C6 C7 C8 10.2(4)
N2 C6 C7 C12 -169.2(2)
C12 C7 C8 C9 1.3(4)
C6 C7 C8 C9 -178.1(3)
C7 C8 C9 C10 1.2(4)
C8 C9 C10 C11 -2.0(5)
C9 C10 C11 C12 0.3(5)
C10 C11 C12 O1 -178.2(3)
C10 C11 C12 C7 2.1(4)
C8 C7 C12 O1 177.4(2)
C6 C7 C12 O1 -3.2(3)
C8 C7 C12 C11 -2.9(3)
C6 C7 C12 C11 176.5(3)
